data_4303169
loop_
_publ_author_name
'Dimitri Coucouvanis'
'Alok R. Paital'
'Qinwei Zhang'
'Nicolai Lehnert'
'Reinhart Ahlrichs'
'Karin Fink'
'Dieter Fenske'
'Annie K. Powell'
'Yanhua Lan'

_publ_contact_author_address
;Department of Chemistry
University of Michigan
Ann Arbor-48109
USA
;
_publ_contact_author_email dcouc@umich.edu
_publ_contact_author_name 'Dimitri Coucouvanis'
_publ_contact_author_phone 734-764-7339
_publ_section_title
;
Synthesis, Electronic Structure, and Structural Characterization of the
New, "Non-Innocent" 4,5-Dithio-Catecholate Ligand, Its Metal Complexes,
and Their Oxidized 4,5-Dithio-o-quinone Derivatives
;
_journal_name_full 'Inorganic Chemistry'
_journal_page_first 8830
_journal_page_last 8844
_journal_paper_doi 10.1021/ic901002y
_journal_volume 48
_journal_year 2009
_chemical_formula_sum 'C84 H68 Br2 Cu O4 P3 S4'
_chemical_formula_weight 1585.89
_chemical_name_systematic
;
 ?
;
_space_group_IT_number 14
_symmetry_cell_setting monoclinic
_symmetry_space_group_name_Hall '-P 2ybc'
_symmetry_space_group_name_H-M 'P 1 21/c 1'
_atom_sites_solution_hydrogens geom
_atom_sites_solution_primary direct
_atom_sites_solution_secondary difmap
_audit_creation_method SHELXL-97
_cell_angle_alpha 90.00
_cell_angle_beta 92.9890(10)
_cell_angle_gamma 90.00
_cell_formula_units_Z 4
_cell_length_a 18.4277(14)
_cell_length_b 14.2991(11)
_cell_length_c 27.646(2)
_cell_measurement_temperature 85(2)
_cell_volume 7274.8(9)
_computing_cell_refinement 'Bruker SAINT'
_computing_data_collection 'Bruker SMART-APEX'
_computing_data_reduction 'Bruker SAINT'
_computing_structure_refinement 'SHELXL-97 (Sheldrick, 1997)'
_computing_structure_solution 'SHELXS-97 (Sheldrick, 1990)'
_diffrn_ambient_temperature 85(2)
_diffrn_measured_fraction_theta_full 0.999
_diffrn_measured_fraction_theta_max 0.999
_diffrn_measurement_device_type 'CCD area detector'
_diffrn_measurement_method 'phi and omega scans'
_diffrn_radiation_monochromator graphite
_diffrn_radiation_source 'fine-focus sealed tube'
_diffrn_radiation_type MoK\a
_diffrn_radiation_wavelength 0.71073
_diffrn_reflns_av_R_equivalents 0.0359
_diffrn_reflns_av_sigmaI/netI 0.0167
_diffrn_reflns_limit_h_max 18
_diffrn_reflns_limit_h_min -18
_diffrn_reflns_limit_k_max 14
_diffrn_reflns_limit_k_min -14
_diffrn_reflns_limit_l_max 27
_diffrn_reflns_limit_l_min -27
_diffrn_reflns_number 89419
_diffrn_reflns_theta_full 20.81
_diffrn_reflns_theta_max 20.81
_diffrn_reflns_theta_min 1.11
_exptl_absorpt_coefficient_mu 1.632
_exptl_absorpt_correction_T_max 0.676
_exptl_absorpt_correction_T_min 0.584
_exptl_absorpt_correction_type multi-scan
_exptl_crystal_colour Green
_exptl_crystal_density_diffrn 1.448
_exptl_crystal_density_method 'not measured'
_exptl_crystal_description Plate
_exptl_crystal_F_000 3248
_exptl_crystal_size_max 0.36
_exptl_crystal_size_mid 0.28
_exptl_crystal_size_min 0.24
_refine_diff_density_max 1.535
_refine_diff_density_min -0.839
_refine_diff_density_rms 0.080
_refine_ls_extinction_method none
_refine_ls_goodness_of_fit_ref 1.110
_refine_ls_hydrogen_treatment mixed
_refine_ls_matrix_type full
_refine_ls_number_parameters 892
_refine_ls_number_reflns 7620
_refine_ls_number_restraints 2
_refine_ls_restrained_S_all 1.110
_refine_ls_R_factor_all 0.0530
_refine_ls_R_factor_gt 0.0498
_refine_ls_shift/su_max 0.000
_refine_ls_shift/su_mean 0.000
_refine_ls_structure_factor_coef Fsqd
_refine_ls_weighting_details 'calc w=1/[\s^2^(Fo^2^)+(0.0311P)^2^+45.8515P] where P=(Fo^2^+2Fc^2^)/3'
_refine_ls_weighting_scheme calc
_refine_ls_wR_factor_gt 0.1162
_refine_ls_wR_factor_ref 0.1187
_reflns_number_gt 7183
_reflns_number_total 7620
_reflns_threshold_expression >2sigma(I)
_cod_data_source_file ic901002y_si_001_4.cif
_cod_data_source_block VI
_cod_depositor_comments
;
The following automatic conversions were performed:
'_symmetry_cell_setting' value 'Monoclinic' changed to 'monoclinic'
according to '/home/saulius/struct/CIF-dictionaries/cif_core.dic'
dictionary named 'cif_core.dic' version 2.4.1 from 2010-06-29.

Automatic conversion script
Id: cif_fix_enum 1527 2010-12-29 10:47:43Z saulius 
;
_cod_original_cell_volume 7274.7(9)
_cod_database_code 4303169

loop_
_symmetry_equiv_pos_as_xyz
'x, y, z'
'-x, y+1/2, -z+1/2'
'-x, -y, -z'
'x, -y-1/2, z-1/2'

loop_
_atom_site_label
_atom_site_type_symbol
_atom_site_fract_x
_atom_site_fract_y
_atom_site_fract_z
_atom_site_U_iso_or_equiv
_atom_site_adp_type
_atom_site_occupancy
_atom_site_symmetry_multiplicity
_atom_site_calc_flag
_atom_site_refinement_flags
_atom_site_disorder_assembly
_atom_site_disorder_group
C89 C 0.1280(3) 0.5706(4) 0.0564(2) 0.0276(15) Uani 1 1 d . . .
H89 H 0.1330 0.5048 0.0604 0.033 Uiso 1 1 calc R . .
O4 O 0.5161(2) 0.5015(3) 0.05173(18) 0.0399(11) Uani 1 1 d D . .
C10 C 0.5459(3) 0.5153(4) 0.0970(2) 0.0280(15) Uani 1 1 d . . .
H4 H 1.0560 0.3870 0.4166 0.031(19) Uiso 1 1 d . . .
H5 H 0.951(4) 0.527(5) 0.469(3) 0.09(3) Uiso 1 1 d D . .
H10 H 0.535(5) 0.464(5) 0.032(3) 0.10(4) Uiso 1 1 d D . .
Br1 Br 1.13443(3) 0.37021(4) 0.49300(2) 0.02976(19) Uani 1 1 d . . .
Br2 Br 0.63161(3) 0.37797(4) -0.00438(3) 0.0357(2) Uani 1 1 d . . .
Cu1 Cu 0.74214(4) 0.49376(5) 0.25184(3) 0.0292(2) Uani 1 1 d . . .
P3 P 0.00561(8) 0.55516(10) 0.11015(5) 0.0216(4) Uani 1 1 d . . .
S2 S 0.84367(8) 0.41509(11) 0.25377(6) 0.0308(4) Uani 1 1 d . . .
S4 S 0.71255(9) 0.42337(11) 0.18414(6) 0.0330(4) Uani 1 1 d . . .
S3 S 0.64230(8) 0.57618(11) 0.24851(6) 0.0365(4) Uani 1 1 d . . .
S1 S 0.77016(10) 0.56014(12) 0.32085(6) 0.0451(5) Uani 1 1 d . . .
O1 O 0.9727(2) 0.4893(3) 0.45061(15) 0.0321(10) Uani 1 1 d D . .
O2 O 1.0437(2) 0.3788(3) 0.38810(15) 0.0323(10) Uani 1 1 d . . .
C66 C 0.0688(3) 0.6164(4) 0.0744(2) 0.0226(14) Uani 1 1 d . . .
C71 C 0.0120(3) 0.6030(4) 0.1702(2) 0.0211(14) Uani 1 1 d . . .
O3 O 0.4523(2) 0.6294(3) 0.11002(17) 0.0406(11) Uani 1 1 d . . .
H11 H 0.4403 0.6124 0.0816 0.061 Uiso 1 1 calc R . .
C87 C -0.1092(3) 0.6296(4) 0.0530(2) 0.0259(14) Uani 1 1 d . . .
H87 H -0.0768 0.6781 0.0447 0.031 Uiso 1 1 calc R . .
C3 C 0.9483(3) 0.3994(4) 0.3288(2) 0.0236(14) Uani 1 1 d . . .
H3 H 0.9729 0.3583 0.3082 0.028 Uiso 1 1 calc R . .
C73 C 0.0846(3) 0.6732(4) 0.2352(2) 0.0304(15) Uani 1 1 d . . .
H73 H 0.1281 0.7030 0.2468 0.036 Uiso 1 1 calc R . .
C4 C 0.9786(3) 0.4187(4) 0.3739(2) 0.0248(14) Uani 1 1 d . . .
C75 C -0.0346(3) 0.6147(4) 0.2493(2) 0.0293(15) Uani 1 1 d . . .
H75 H -0.0725 0.6047 0.2707 0.035 Uiso 1 1 calc R . .
C5 C 0.9410(3) 0.4761(4) 0.4059(2) 0.0235(14) Uani 1 1 d . . .
C9 C 0.6072(3) 0.4687(4) 0.1149(2) 0.0306(16) Uani 1 1 d . . .
H9 H 0.6295 0.4234 0.0953 0.037 Uiso 1 1 calc R . .
C74 C 0.0299(3) 0.6567(4) 0.2658(2) 0.0306(15) Uani 1 1 d . . .
H74 H 0.0362 0.6743 0.2989 0.037 Uiso 1 1 calc R . .
C76 C -0.0433(3) 0.5876(4) 0.2013(2) 0.0245(14) Uani 1 1 d . . .
H76 H -0.0872 0.5584 0.1896 0.029 Uiso 1 1 calc R . .
C1 C 0.8473(3) 0.4982(4) 0.3433(2) 0.0307(16) Uani 1 1 d . . .
C79 C 0.0795(3) 0.3036(5) 0.1587(3) 0.0387(18) Uani 1 1 d . . .
H79 H 0.0987 0.2772 0.1882 0.046 Uiso 1 1 calc R . .
C78 C 0.0590(3) 0.3973(4) 0.1567(2) 0.0283(15) Uani 1 1 d . . .
H78 H 0.0646 0.4353 0.1848 0.034 Uiso 1 1 calc R . .
C7 C 0.6051(3) 0.5530(4) 0.1905(2) 0.0314(16) Uani 1 1 d . . .
C65 C -0.1797(3) 0.6292(4) 0.0339(2) 0.0297(15) Uani 1 1 d . . .
H65 H -0.1962 0.6781 0.0128 0.036 Uiso 1 1 calc R . .
C61 C -0.0858(3) 0.5589(4) 0.08421(19) 0.0199(13) Uani 1 1 d . . .
C70 C 0.1799(3) 0.6205(5) 0.0326(2) 0.0351(16) Uani 1 1 d . . .
H70 H 0.2209 0.5893 0.0208 0.042 Uiso 1 1 calc R . .
C77 C 0.0307(3) 0.4347(4) 0.1142(2) 0.0222(14) Uani 1 1 d . . .
C64 C -0.2262(3) 0.5585(4) 0.0453(2) 0.0298(15) Uani 1 1 d . . .
H64 H -0.2745 0.5581 0.0316 0.036 Uiso 1 1 calc R . .
C80 C 0.0716(3) 0.2498(5) 0.1177(3) 0.0434(19) Uani 1 1 d . . .
H80 H 0.0861 0.1861 0.1191 0.052 Uiso 1 1 calc R . .
C67 C 0.0616(3) 0.7131(4) 0.0683(2) 0.0280(15) Uani 1 1 d . . .
H67 H 0.0219 0.7452 0.0814 0.034 Uiso 1 1 calc R . .
C63 C -0.2032(3) 0.4884(4) 0.0763(2) 0.0289(15) Uani 1 1 d . . .
H63 H -0.2358 0.4398 0.0841 0.035 Uiso 1 1 calc R . .
C72 C 0.0760(3) 0.6462(4) 0.1871(2) 0.0249(14) Uani 1 1 d . . .
H72 H 0.1138 0.6572 0.1657 0.030 Uiso 1 1 calc R . .
C81 C 0.0434(4) 0.2859(4) 0.0746(3) 0.0384(17) Uani 1 1 d . . .
H81 H 0.0385 0.2477 0.0465 0.046 Uiso 1 1 calc R . .
C69 C 0.1718(4) 0.7154(5) 0.0260(2) 0.0378(17) Uani 1 1 d . . .
H69 H 0.2072 0.7494 0.0095 0.045 Uiso 1 1 calc R . .
C68 C 0.1123(3) 0.7620(4) 0.0433(2) 0.0364(17) Uani 1 1 d . . .
H68 H 0.1066 0.8273 0.0380 0.044 Uiso 1 1 calc R . .
C82 C 0.0221(3) 0.3783(4) 0.0729(2) 0.0322(16) Uani 1 1 d . . .
H82 H 0.0016 0.4039 0.0436 0.039 Uiso 1 1 calc R . .
C11 C 0.5132(3) 0.5807(4) 0.1266(3) 0.0334(17) Uani 1 1 d . . .
C6 C 0.8758(3) 0.5143(4) 0.3896(2) 0.0279(15) Uani 1 1 d . . .
H6 H 0.8498 0.5527 0.4108 0.033 Uiso 1 1 calc R . .
C62 C -0.1332(3) 0.4881(4) 0.0961(2) 0.0288(15) Uani 1 1 d . . .
H62 H -0.1174 0.4398 0.1178 0.035 Uiso 1 1 calc R . .
C2 C 0.8827(3) 0.4380(4) 0.3124(2) 0.0282(15) Uani 1 1 d . . .
C8 C 0.6366(3) 0.4870(4) 0.1608(2) 0.0282(15) Uani 1 1 d . . .
C12 C 0.5418(3) 0.5982(4) 0.1724(2) 0.0300(15) Uani 1 1 d . . .
H12 H 0.5183 0.6417 0.1923 0.036 Uiso 1 1 calc R . .
P2 P 0.31655(8) 0.42503(11) 0.20357(6) 0.0235(4) Uani 1 1 d . . .
C48 C 0.2429(3) 0.2868(4) 0.2500(2) 0.0248(14) Uani 1 1 d . . .
H48 H 0.2783 0.2456 0.2382 0.030 Uiso 1 1 calc R . .
C52 C 0.5266(3) 0.3373(4) 0.2865(2) 0.0294(15) Uani 1 1 d . . .
H52 H 0.5699 0.3169 0.3033 0.035 Uiso 1 1 calc R . .
C43 C 0.2435(3) 0.3813(4) 0.2379(2) 0.0246(14) Uani 1 1 d . . .
C50 C 0.3985(3) 0.3649(4) 0.2845(2) 0.0323(16) Uani 1 1 d . . .
H50 H 0.3540 0.3651 0.3004 0.039 Uiso 1 1 calc R . .
C47 C 0.1901(3) 0.2534(4) 0.2796(2) 0.0291(15) Uani 1 1 d . . .
H47 H 0.1885 0.1887 0.2874 0.035 Uiso 1 1 calc R . .
C54 C 0.4650(3) 0.3940(4) 0.2141(2) 0.0286(15) Uani 1 1 d . . .
H54 H 0.4665 0.4140 0.1814 0.034 Uiso 1 1 calc R . .
C44 C 0.1918(3) 0.4422(4) 0.2559(2) 0.0292(15) Uani 1 1 d . . .
H44 H 0.1918 0.5066 0.2475 0.035 Uiso 1 1 calc R . .
C53 C 0.5285(3) 0.3666(4) 0.2393(2) 0.0322(16) Uani 1 1 d . . .
H53 H 0.5734 0.3681 0.2239 0.039 Uiso 1 1 calc R . .
C41 C 0.3588(3) 0.3772(4) 0.0633(2) 0.0303(15) Uani 1 1 d . . .
H41 H 0.3879 0.4042 0.0397 0.036 Uiso 1 1 calc R . .
C42 C 0.3573(3) 0.4162(4) 0.1087(2) 0.0278(15) Uani 1 1 d . . .
H42 H 0.3857 0.4702 0.1164 0.033 Uiso 1 1 calc R . .
C46 C 0.1398(3) 0.3144(4) 0.2977(2) 0.0303(15) Uani 1 1 d . . .
H46 H 0.1043 0.2915 0.3185 0.036 Uiso 1 1 calc R . .
C49 C 0.3997(3) 0.3921(4) 0.2364(2) 0.0223(14) Uani 1 1 d . . .
C38 C 0.2718(3) 0.2985(4) 0.1319(2) 0.0261(14) Uani 1 1 d . . .
H38 H 0.2419 0.2718 0.1552 0.031 Uiso 1 1 calc R . .
C39 C 0.2735(3) 0.2602(4) 0.0861(2) 0.0287(15) Uani 1 1 d . . .
H39 H 0.2442 0.2073 0.0777 0.034 Uiso 1 1 calc R . .
C45 C 0.1408(3) 0.4075(4) 0.2859(2) 0.0325(16) Uani 1 1 d . . .
H45 H 0.1059 0.4485 0.2986 0.039 Uiso 1 1 calc R . .
C51 C 0.4624(3) 0.3374(4) 0.3093(2) 0.0320(16) Uani 1 1 d . . .
H51 H 0.4616 0.3186 0.3423 0.038 Uiso 1 1 calc R . .
C55 C 0.3084(3) 0.5500(4) 0.1990(2) 0.0279(15) Uani 1 1 d . . .
C40 C 0.3176(3) 0.2987(4) 0.0523(2) 0.0293(15) Uani 1 1 d . . .
H40 H 0.3196 0.2708 0.0212 0.035 Uiso 1 1 calc R . .
C59 C 0.2652(3) 0.6874(5) 0.1568(3) 0.049(2) Uani 1 1 d . . .
H59 H 0.2444 0.7159 0.1283 0.059 Uiso 1 1 calc R . .
C60 C 0.2764(3) 0.5922(4) 0.1582(3) 0.0405(18) Uani 1 1 d . . .
H60 H 0.2620 0.5551 0.1309 0.049 Uiso 1 1 calc R . .
C56 C 0.3298(4) 0.6043(5) 0.2392(2) 0.0405(18) Uani 1 1 d . . .
H56 H 0.3534 0.5767 0.2671 0.049 Uiso 1 1 calc R . .
C58 C 0.2838(4) 0.7400(5) 0.1962(3) 0.055(2) Uani 1 1 d . . .
H58 H 0.2748 0.8054 0.1954 0.066 Uiso 1 1 calc R . .
C57 C 0.3157(4) 0.7003(5) 0.2373(3) 0.054(2) Uani 1 1 d . . .
H57 H 0.3283 0.7384 0.2646 0.065 Uiso 1 1 calc R . .
C37 C 0.3144(3) 0.3768(4) 0.1435(2) 0.0218(14) Uani 1 1 d . . .
P1 P 0.34566(8) 0.54783(10) 0.43827(6) 0.0243(4) Uani 1 1 d . . .
C25 C 0.3547(3) 0.5567(4) 0.5031(2) 0.0259(14) Uani 1 1 d . . .
C32 C 0.1982(3) 0.5798(4) 0.4394(2) 0.0299(15) Uani 1 1 d . . .
H32 H 0.1992 0.5353 0.4649 0.036 Uiso 1 1 calc R . .
C14 C 0.4061(4) 0.3729(4) 0.4398(2) 0.0347(16) Uani 1 1 d . . .
H14 H 0.4469 0.4029 0.4554 0.042 Uiso 1 1 calc R . .
C18 C 0.2853(3) 0.3805(4) 0.4023(2) 0.0319(16) Uani 1 1 d . . .
H18 H 0.2436 0.4157 0.3920 0.038 Uiso 1 1 calc R . .
C19 C 0.4185(3) 0.6027(4) 0.4085(2) 0.0264(15) Uani 1 1 d . . .
C31 C 0.2624(3) 0.6029(4) 0.4173(2) 0.0242(14) Uani 1 1 d . . .
C16 C 0.3472(4) 0.2340(4) 0.4095(2) 0.0336(16) Uani 1 1 d . . .
H16 H 0.3481 0.1685 0.4038 0.040 Uiso 1 1 calc R . .
C17 C 0.2867(4) 0.2846(4) 0.3952(2) 0.0352(16) Uani 1 1 d . . .
H17 H 0.2456 0.2539 0.3803 0.042 Uiso 1 1 calc R . .
C24 C 0.4364(4) 0.6947(5) 0.4166(3) 0.055(2) Uani 1 1 d . . .
H24 H 0.4126 0.7296 0.4403 0.066 Uiso 1 1 calc R . .
C34 C 0.1323(3) 0.6883(4) 0.3882(2) 0.0331(16) Uani 1 1 d . . .
H34 H 0.0880 0.7186 0.3785 0.040 Uiso 1 1 calc R . .
C36 C 0.2598(3) 0.6687(4) 0.3802(2) 0.0328(16) Uani 1 1 d . . .
H36 H 0.3028 0.6843 0.3645 0.039 Uiso 1 1 calc R . .
C13 C 0.3452(3) 0.4250(4) 0.4246(2) 0.0237(14) Uani 1 1 d . . .
C21 C 0.5064(4) 0.5977(5) 0.3478(3) 0.059(2) Uani 1 1 d . . .
H21 H 0.5299 0.5635 0.3236 0.071 Uiso 1 1 calc R . .
C28 C 0.3601(4) 0.5712(5) 0.6027(2) 0.0382(17) Uani 1 1 d . . .
H28 H 0.3609 0.5760 0.6370 0.046 Uiso 1 1 calc R . .
C29 C 0.3809(5) 0.6435(5) 0.5757(3) 0.063(2) Uani 1 1 d . . .
H29 H 0.3973 0.6997 0.5910 0.075 Uiso 1 1 calc R . .
C23 C 0.4896(4) 0.7370(5) 0.3898(3) 0.060(2) Uani 1 1 d . . .
H23 H 0.5010 0.8011 0.3950 0.072 Uiso 1 1 calc R . .
C20 C 0.4540(4) 0.5553(5) 0.3734(2) 0.0431(18) Uani 1 1 d . . .
H20 H 0.4418 0.4918 0.3669 0.052 Uiso 1 1 calc R . .
C35 C 0.1950(3) 0.7113(5) 0.3662(2) 0.0377(17) Uani 1 1 d . . .
H35 H 0.1937 0.7568 0.3411 0.045 Uiso 1 1 calc R . .
C30 C 0.3787(5) 0.6367(5) 0.5260(3) 0.067(3) Uani 1 1 d . . .
H30 H 0.3940 0.6881 0.5074 0.080 Uiso 1 1 calc R . .
C33 C 0.1333(3) 0.6215(4) 0.4242(2) 0.0321(16) Uani 1 1 d . . .
H33 H 0.0895 0.6042 0.4385 0.039 Uiso 1 1 calc R . .
C27 C 0.3376(6) 0.4906(6) 0.5799(3) 0.081(3) Uani 1 1 d . . .
H27 H 0.3236 0.4386 0.5987 0.097 Uiso 1 1 calc R . .
C26 C 0.3350(5) 0.4837(5) 0.5304(3) 0.074(3) Uani 1 1 d . . .
H26 H 0.3193 0.4272 0.5151 0.089 Uiso 1 1 calc R . .
C22 C 0.5250(4) 0.6880(5) 0.3566(3) 0.048(2) Uani 1 1 d . . .
H22 H 0.5627 0.7166 0.3396 0.057 Uiso 1 1 calc R . .
C15 C 0.4070(4) 0.2774(5) 0.4320(2) 0.0381(17) Uani 1 1 d . . .
H15 H 0.4484 0.2416 0.4422 0.046 Uiso 1 1 calc R . .

loop_
_atom_site_aniso_label
_atom_site_aniso_U_11
_atom_site_aniso_U_22
_atom_site_aniso_U_33
_atom_site_aniso_U_23
_atom_site_aniso_U_13
_atom_site_aniso_U_12
C89 0.030(4) 0.020(3) 0.034(4) -0.006(3) 0.010(3) -0.001(3)
O4 0.027(3) 0.040(3) 0.052(3) -0.001(2) 0.002(2) 0.012(2)
C10 0.016(3) 0.027(4) 0.040(4) 0.010(3) 0.002(3) 0.005(3)
Br1 0.0432(4) 0.0202(3) 0.0273(4) 0.0004(3) 0.0154(3) 0.0016(3)
Br2 0.0225(4) 0.0235(4) 0.0614(5) -0.0030(3) 0.0043(3) 0.0038(3)
Cu1 0.0348(5) 0.0190(4) 0.0352(5) 0.0014(3) 0.0156(4) 0.0038(3)
P3 0.0211(8) 0.0190(8) 0.0255(9) -0.0006(7) 0.0088(7) 0.0003(7)
S2 0.0280(9) 0.0260(9) 0.0395(10) -0.0101(7) 0.0119(7) -0.0010(7)
S4 0.0396(10) 0.0301(9) 0.0300(9) 0.0017(7) 0.0104(7) 0.0159(8)
S3 0.0272(9) 0.0270(9) 0.0562(11) -0.0129(8) 0.0127(8) 0.0008(7)
S1 0.0665(13) 0.0375(10) 0.0316(10) -0.0063(8) 0.0062(9) 0.0276(9)
O1 0.038(3) 0.031(3) 0.029(3) -0.009(2) 0.013(2) 0.002(2)
O2 0.032(3) 0.039(3) 0.027(3) -0.013(2) 0.008(2) -0.004(2)
C66 0.025(3) 0.021(4) 0.023(3) -0.004(3) 0.009(3) -0.004(3)
C71 0.023(3) 0.015(3) 0.026(3) 0.002(3) 0.004(3) 0.007(3)
O3 0.027(2) 0.030(3) 0.065(3) 0.000(2) 0.008(2) 0.010(2)
C87 0.026(4) 0.019(3) 0.033(4) 0.000(3) 0.002(3) -0.001(3)
C3 0.022(3) 0.020(3) 0.030(4) -0.006(3) 0.007(3) -0.004(3)
C73 0.028(4) 0.027(4) 0.036(4) -0.002(3) 0.000(3) -0.004(3)
C4 0.025(4) 0.019(3) 0.032(4) -0.001(3) 0.012(3) -0.001(3)
C75 0.032(4) 0.030(4) 0.027(4) -0.002(3) 0.009(3) -0.002(3)
C5 0.032(4) 0.019(3) 0.020(4) 0.003(3) 0.004(3) -0.007(3)
C9 0.028(4) 0.021(3) 0.045(4) -0.001(3) 0.015(3) -0.001(3)
C74 0.041(4) 0.026(4) 0.024(3) -0.002(3) -0.002(3) 0.006(3)
C76 0.021(3) 0.021(3) 0.032(4) 0.002(3) 0.003(3) 0.002(3)
C1 0.040(4) 0.012(3) 0.042(4) 0.003(3) 0.019(3) 0.001(3)
C79 0.023(4) 0.031(4) 0.062(5) 0.017(4) 0.004(3) 0.000(3)
C78 0.017(3) 0.020(4) 0.048(4) -0.001(3) 0.007(3) -0.001(3)
C7 0.025(4) 0.018(3) 0.053(4) 0.010(3) 0.017(3) 0.001(3)
C65 0.029(4) 0.021(4) 0.039(4) 0.004(3) 0.000(3) 0.004(3)
C61 0.021(3) 0.021(3) 0.018(3) -0.004(3) 0.005(3) -0.001(3)
C70 0.030(4) 0.037(4) 0.040(4) -0.007(3) 0.019(3) -0.005(3)
C77 0.018(3) 0.021(3) 0.029(4) 0.001(3) 0.008(3) 0.004(3)
C64 0.026(4) 0.031(4) 0.033(4) -0.004(3) 0.003(3) 0.003(3)
C80 0.026(4) 0.020(4) 0.086(6) -0.002(4) 0.022(4) 0.002(3)
C67 0.025(3) 0.027(4) 0.033(4) -0.003(3) 0.010(3) -0.002(3)
C63 0.027(4) 0.035(4) 0.025(3) 0.003(3) 0.008(3) -0.009(3)
C72 0.020(3) 0.022(3) 0.033(4) 0.000(3) 0.007(3) 0.001(3)
C81 0.041(4) 0.025(4) 0.051(5) -0.005(3) 0.023(4) -0.002(3)
C69 0.043(4) 0.035(4) 0.037(4) -0.003(3) 0.021(3) -0.011(3)
C68 0.048(4) 0.022(4) 0.041(4) -0.001(3) 0.018(3) -0.005(3)
C82 0.035(4) 0.024(4) 0.039(4) -0.001(3) 0.019(3) 0.000(3)
C11 0.018(3) 0.016(3) 0.067(5) 0.006(3) 0.011(3) 0.004(3)
C6 0.044(4) 0.020(3) 0.021(4) 0.001(3) 0.015(3) 0.000(3)
C62 0.028(4) 0.032(4) 0.027(4) 0.006(3) 0.003(3) -0.002(3)
C2 0.038(4) 0.017(3) 0.032(4) -0.002(3) 0.014(3) -0.009(3)
C8 0.025(3) 0.017(3) 0.044(4) 0.010(3) 0.015(3) 0.005(3)
C12 0.029(4) 0.022(3) 0.041(4) -0.001(3) 0.016(3) 0.001(3)
P2 0.0204(8) 0.0209(9) 0.0301(9) -0.0055(7) 0.0084(7) -0.0005(7)
C48 0.020(3) 0.025(4) 0.029(3) -0.010(3) 0.003(3) 0.003(3)
C52 0.028(4) 0.021(3) 0.039(4) -0.004(3) -0.002(3) -0.006(3)
C43 0.014(3) 0.031(4) 0.030(3) -0.010(3) 0.004(3) -0.002(3)
C50 0.019(4) 0.048(4) 0.031(4) -0.012(3) 0.009(3) -0.006(3)
C47 0.026(3) 0.029(4) 0.033(4) -0.005(3) 0.005(3) -0.005(3)
C54 0.029(4) 0.023(3) 0.035(4) 0.005(3) 0.012(3) 0.001(3)
C44 0.024(3) 0.026(4) 0.038(4) -0.009(3) 0.006(3) -0.002(3)
C53 0.018(4) 0.029(4) 0.051(5) 0.009(3) 0.010(3) 0.000(3)
C41 0.039(4) 0.029(4) 0.023(4) 0.007(3) 0.003(3) -0.002(3)
C42 0.027(3) 0.022(3) 0.034(4) 0.007(3) 0.000(3) -0.002(3)
C46 0.022(3) 0.038(4) 0.032(4) -0.007(3) 0.010(3) -0.001(3)
C49 0.021(3) 0.020(3) 0.026(4) -0.004(3) 0.006(3) -0.004(3)
C38 0.024(3) 0.027(4) 0.028(4) 0.001(3) 0.007(3) 0.002(3)
C39 0.030(4) 0.021(3) 0.036(4) 0.002(3) 0.005(3) -0.003(3)
C45 0.021(3) 0.032(4) 0.047(4) -0.014(3) 0.013(3) 0.000(3)
C51 0.032(4) 0.035(4) 0.029(4) -0.010(3) 0.004(3) -0.005(3)
C55 0.025(3) 0.023(4) 0.037(4) -0.008(3) 0.016(3) -0.004(3)
C40 0.037(4) 0.030(4) 0.021(3) -0.002(3) -0.001(3) 0.004(3)
C59 0.028(4) 0.027(4) 0.094(6) -0.004(4) 0.007(4) 0.006(3)
C60 0.025(4) 0.026(4) 0.070(5) -0.006(4) 0.004(3) 0.004(3)
C56 0.044(4) 0.036(5) 0.044(4) -0.010(3) 0.025(3) -0.014(3)
C58 0.041(5) 0.032(5) 0.095(7) 0.001(5) 0.044(5) 0.001(4)
C57 0.060(5) 0.033(5) 0.073(6) -0.031(4) 0.043(5) -0.024(4)
C37 0.022(3) 0.017(3) 0.026(3) -0.001(3) 0.003(3) 0.002(3)
P1 0.0268(9) 0.0187(9) 0.0281(9) -0.0028(7) 0.0085(7) -0.0036(7)
C25 0.025(3) 0.020(4) 0.033(4) -0.004(3) 0.003(3) -0.001(3)
C32 0.032(4) 0.021(3) 0.037(4) -0.002(3) 0.009(3) -0.011(3)
C14 0.037(4) 0.028(4) 0.041(4) -0.001(3) 0.012(3) -0.005(3)
C18 0.032(4) 0.027(4) 0.037(4) -0.006(3) 0.006(3) -0.001(3)
C19 0.025(3) 0.022(4) 0.033(4) 0.004(3) 0.005(3) -0.004(3)
C31 0.029(4) 0.019(3) 0.025(3) -0.005(3) 0.004(3) -0.006(3)
C16 0.049(4) 0.021(4) 0.033(4) -0.009(3) 0.024(3) -0.010(4)
C17 0.040(4) 0.027(4) 0.040(4) -0.010(3) 0.012(3) -0.008(3)
C24 0.057(5) 0.038(5) 0.074(6) -0.025(4) 0.036(4) -0.023(4)
C34 0.026(4) 0.033(4) 0.039(4) -0.002(3) -0.003(3) 0.001(3)
C36 0.028(4) 0.035(4) 0.036(4) 0.005(3) 0.007(3) -0.007(3)
C13 0.029(4) 0.020(3) 0.023(3) -0.002(3) 0.012(3) -0.002(3)
C21 0.073(6) 0.039(5) 0.070(6) 0.005(4) 0.046(5) 0.000(4)
C28 0.051(4) 0.035(4) 0.028(4) -0.009(3) 0.000(3) -0.002(3)
C29 0.125(8) 0.023(4) 0.040(5) -0.008(4) -0.002(5) -0.020(4)
C23 0.050(5) 0.035(4) 0.096(6) -0.010(4) 0.027(5) -0.024(4)
C20 0.061(5) 0.029(4) 0.042(4) -0.005(3) 0.029(4) -0.011(4)
C35 0.035(4) 0.037(4) 0.042(4) 0.006(3) 0.005(3) 0.001(3)
C30 0.147(9) 0.023(4) 0.031(5) 0.005(3) 0.000(5) -0.016(5)
C33 0.022(4) 0.038(4) 0.037(4) -0.007(3) 0.010(3) -0.006(3)
C27 0.169(10) 0.042(5) 0.035(5) -0.005(4) 0.031(5) -0.048(6)
C26 0.151(9) 0.041(5) 0.034(5) -0.020(4) 0.038(5) -0.046(5)
C22 0.029(4) 0.039(5) 0.077(6) 0.014(4) 0.027(4) 0.003(3)
C15 0.043(4) 0.029(4) 0.043(4) 0.002(3) 0.017(3) 0.005(3)

loop_
_atom_type_symbol
_atom_type_description
_atom_type_scat_dispersion_real
_atom_type_scat_dispersion_imag
_atom_type_scat_source
C C 0.0033 0.0016 'International Tables Vol C Tables 4.2.6.8 and 6.1.1.4'
H H 0.0000 0.0000 'International Tables Vol C Tables 4.2.6.8 and 6.1.1.4'
O O 0.0106 0.0060 'International Tables Vol C Tables 4.2.6.8 and 6.1.1.4'
P P 0.1023 0.0942 'International Tables Vol C Tables 4.2.6.8 and 6.1.1.4'
S S 0.1246 0.1234 'International Tables Vol C Tables 4.2.6.8 and 6.1.1.4'
Cu Cu 0.3201 1.2651 'International Tables Vol C Tables 4.2.6.8 and 6.1.1.4'
Br Br -0.2901 2.4595 'International Tables Vol C Tables 4.2.6.8 and 6.1.1.4'

loop_
_geom_angle_atom_site_label_1
_geom_angle_atom_site_label_2
_geom_angle_atom_site_label_3
_geom_angle
_geom_angle_site_symmetry_1
_geom_angle_site_symmetry_3
_geom_angle_publ_flag
C70 C89 C66 120.1(6) . . ?
O4 C10 C9 123.1(6) . . ?
O4 C10 C11 118.1(5) . . ?
C9 C10 C11 118.8(6) . . ?
S1 Cu1 S4 178.03(8) . . ?
S1 Cu1 S2 92.27(7) . . ?
S4 Cu1 S2 87.62(6) . . ?
S1 Cu1 S3 87.84(7) . . ?
S4 Cu1 S3 92.33(7) . . ?
S2 Cu1 S3 178.06(7) . . ?
C77 P3 C66 109.4(3) . . ?
C77 P3 C71 107.8(3) . . ?
C66 P3 C71 108.1(3) . . ?
C77 P3 C61 106.8(3) . . ?
C66 P3 C61 112.8(3) . . ?
C71 P3 C61 111.9(2) . . ?
C2 S2 Cu1 103.5(2) . . ?
C8 S4 Cu1 103.6(2) . . ?
C7 S3 Cu1 103.1(2) . . ?
C1 S1 Cu1 103.9(2) . . ?
C89 C66 C67 119.7(5) . . ?
C89 C66 P3 120.8(4) . . ?
C67 C66 P3 119.3(4) . . ?
C76 C71 C72 120.2(5) . . ?
C76 C71 P3 119.9(4) . . ?
C72 C71 P3 119.5(4) . . ?
C65 C87 C61 119.6(5) . . ?
C4 C3 C2 121.8(5) . . ?
C74 C73 C72 119.6(6) . . ?
O2 C4 C3 119.2(5) . . ?
O2 C4 C5 121.0(5) . . ?
C3 C4 C5 119.8(5) . . ?
C76 C75 C74 119.4(6) . . ?
O1 C5 C6 124.9(5) . . ?
O1 C5 C4 116.7(5) . . ?
C6 C5 C4 118.4(5) . . ?
C8 C9 C10 120.9(6) . . ?
C73 C74 C75 121.1(6) . . ?
C75 C76 C71 119.8(5) . . ?
C6 C1 C2 120.2(6) . . ?
C6 C1 S1 120.4(5) . . ?
C2 C1 S1 119.3(5) . . ?
C80 C79 C78 119.3(6) . . ?
C77 C78 C79 120.0(6) . . ?
C8 C7 C12 117.8(6) . . ?
C8 C7 S3 120.8(5) . . ?
C12 C7 S3 121.4(5) . . ?
C64 C65 C87 120.2(6) . . ?
C87 C61 C62 120.1(5) . . ?
C87 C61 P3 121.8(4) . . ?
C62 C61 P3 118.2(4) . . ?
C69 C70 C89 119.8(6) . . ?
C78 C77 C82 119.8(5) . . ?
C78 C77 P3 121.1(4) . . ?
C82 C77 P3 119.1(4) . . ?
C63 C64 C65 120.4(6) . . ?
C79 C80 C81 121.7(6) . . ?
C68 C67 C66 119.9(6) . . ?
C64 C63 C62 120.2(6) . . ?
C73 C72 C71 119.8(5) . . ?
C80 C81 C82 118.9(6) . . ?
C70 C69 C68 120.7(6) . . ?
C67 C68 C69 119.7(6) . . ?
C81 C82 C77 120.3(6) . . ?
C12 C11 O3 118.8(6) . . ?
C12 C11 C10 120.4(6) . . ?
O3 C11 C10 120.8(6) . . ?
C5 C6 C1 121.5(5) . . ?
C63 C62 C61 119.5(6) . . ?
C3 C2 C1 118.2(6) . . ?
C3 C2 S2 122.3(4) . . ?
C1 C2 S2 119.5(5) . . ?
C9 C8 C7 120.9(6) . . ?
C9 C8 S4 120.3(5) . . ?
C7 C8 S4 118.8(5) . . ?
C11 C12 C7 121.2(6) . . ?
C37 P2 C55 108.6(3) . . ?
C37 P2 C43 111.9(3) . . ?
C55 P2 C43 108.7(3) . . ?
C37 P2 C49 110.0(3) . . ?
C55 P2 C49 111.2(3) . . ?
C43 P2 C49 106.4(3) . . ?
C47 C48 C43 119.4(5) . . ?
C51 C52 C53 120.3(6) . . ?
C48 C43 C44 120.2(5) . . ?
C48 C43 P2 118.7(4) . . ?
C44 C43 P2 120.9(5) . . ?
C49 C50 C51 119.9(5) . . ?
C46 C47 C48 119.9(6) . . ?
C49 C54 C53 120.1(6) . . ?
C45 C44 C43 119.2(6) . . ?
C52 C53 C54 120.1(6) . . ?
C42 C41 C40 119.7(6) . . ?
C41 C42 C37 120.2(6) . . ?
C45 C46 C47 120.5(6) . . ?
C54 C49 C50 119.5(5) . . ?
C54 C49 P2 120.5(4) . . ?
C50 C49 P2 120.1(4) . . ?
C39 C38 C37 119.4(5) . . ?
C38 C39 C40 120.1(6) . . ?
C46 C45 C44 120.7(6) . . ?
C52 C51 C50 120.1(6) . . ?
C60 C55 C56 119.9(6) . . ?
C60 C55 P2 121.5(5) . . ?
C56 C55 P2 118.4(5) . . ?
C41 C40 C39 120.7(6) . . ?
C58 C59 C60 119.8(8) . . ?
C59 C60 C55 120.7(7) . . ?
C55 C56 C57 118.1(7) . . ?
C59 C58 C57 121.0(7) . . ?
C58 C57 C56 120.5(7) . . ?
C38 C37 C42 119.8(5) . . ?
C38 C37 P2 120.5(4) . . ?
C42 C37 P2 119.7(4) . . ?
C19 P1 C31 108.0(3) . . ?
C19 P1 C13 109.0(3) . . ?
C31 P1 C13 111.5(3) . . ?
C19 P1 C25 113.3(3) . . ?
C31 P1 C25 108.9(3) . . ?
C13 P1 C25 106.2(3) . . ?
C26 C25 C30 118.6(6) . . ?
C26 C25 P1 119.3(5) . . ?
C30 C25 P1 122.1(5) . . ?
C33 C32 C31 120.3(6) . . ?
C15 C14 C13 119.8(6) . . ?
C17 C18 C13 119.7(6) . . ?
C24 C19 C20 118.0(6) . . ?
C24 C19 P1 121.6(5) . . ?
C20 C19 P1 120.2(5) . . ?
C36 C31 C32 118.9(6) . . ?
C36 C31 P1 122.1(4) . . ?
C32 C31 P1 119.0(5) . . ?
C17 C16 C15 120.7(6) . . ?
C16 C17 C18 120.1(6) . . ?
C19 C24 C23 119.9(7) . . ?
C35 C34 C33 120.4(6) . . ?
C35 C36 C31 120.2(6) . . ?
C18 C13 C14 119.8(5) . . ?
C18 C13 P1 122.4(5) . . ?
C14 C13 P1 117.7(4) . . ?
C22 C21 C20 120.5(7) . . ?
C29 C28 C27 118.7(6) . . ?
C28 C29 C30 120.5(7) . . ?
C22 C23 C24 120.9(7) . . ?
C21 C20 C19 121.3(6) . . ?
C34 C35 C36 120.4(6) . . ?
C25 C30 C29 120.8(7) . . ?
C34 C33 C32 119.8(6) . . ?
C28 C27 C26 121.0(7) . . ?
C25 C26 C27 120.4(7) . . ?
C23 C22 C21 119.3(7) . . ?
C14 C15 C16 119.8(6) . . ?

loop_
_geom_bond_atom_site_label_1
_geom_bond_atom_site_label_2
_geom_bond_distance
_geom_bond_site_symmetry_2
_geom_bond_publ_flag
C89 C70 1.388(8) . ?
C89 C66 1.388(8) . ?
O4 C10 1.354(8) . ?
C10 C9 1.382(8) . ?
C10 C11 1.399(9) . ?
Cu1 S1 2.1689(18) . ?
Cu1 S4 2.1695(18) . ?
Cu1 S2 2.1814(17) . ?
Cu1 S3 2.1828(17) . ?
P3 C77 1.786(6) . ?
P3 C66 1.793(6) . ?
P3 C71 1.794(6) . ?
P3 C61 1.796(6) . ?
S2 C2 1.768(6) . ?
S4 C8 1.763(6) . ?
S3 C7 1.743(7) . ?
S1 C1 1.759(6) . ?
O1 C5 1.352(7) . ?
O2 C4 1.367(7) . ?
C66 C67 1.399(8) . ?
C71 C76 1.384(8) . ?
C71 C72 1.391(8) . ?
O3 C11 1.378(7) . ?
C87 C65 1.376(8) . ?
C87 C61 1.384(8) . ?
C3 C4 1.369(8) . ?
C3 C2 1.384(8) . ?
C73 C74 1.370(8) . ?
C73 C72 1.386(8) . ?
C4 C5 1.414(8) . ?
C75 C76 1.384(8) . ?
C75 C74 1.387(8) . ?
C5 C6 1.374(8) . ?
C9 C8 1.379(9) . ?
C1 C6 1.380(9) . ?
C1 C2 1.399(8) . ?
C79 C80 1.371(10) . ?
C79 C78 1.393(9) . ?
C78 C77 1.368(8) . ?
C7 C8 1.397(9) . ?
C7 C12 1.401(9) . ?
C65 C64 1.373(8) . ?
C61 C62 1.389(8) . ?
C70 C69 1.376(9) . ?
C77 C82 1.400(8) . ?
C64 C63 1.371(8) . ?
C80 C81 1.375(10) . ?
C67 C68 1.382(8) . ?
C63 C62 1.375(8) . ?
C81 C82 1.379(9) . ?
C69 C68 1.389(9) . ?
C11 C12 1.371(9) . ?
P2 C37 1.796(6) . ?
P2 C55 1.798(6) . ?
P2 C43 1.798(6) . ?
P2 C49 1.802(6) . ?
C48 C47 1.387(8) . ?
C48 C43 1.393(8) . ?
C52 C51 1.370(8) . ?
C52 C53 1.373(9) . ?
C43 C44 1.401(8) . ?
C50 C49 1.385(8) . ?
C50 C51 1.389(9) . ?
C47 C46 1.386(8) . ?
C54 C49 1.382(8) . ?
C54 C53 1.386(8) . ?
C44 C45 1.379(8) . ?
C41 C42 1.374(8) . ?
C41 C40 1.380(8) . ?
C42 C37 1.397(8) . ?
C46 C45 1.370(9) . ?
C38 C39 1.381(8) . ?
C38 C37 1.395(8) . ?
C39 C40 1.384(8) . ?
C55 C60 1.382(9) . ?
C55 C56 1.397(9) . ?
C59 C58 1.353(11) . ?
C59 C60 1.377(9) . ?
C56 C57 1.398(10) . ?
C58 C57 1.376(11) . ?
P1 C19 1.793(6) . ?
P1 C31 1.794(6) . ?
P1 C13 1.796(6) . ?
P1 C25 1.797(6) . ?
C25 C26 1.347(9) . ?
C25 C30 1.369(9) . ?
C32 C33 1.382(9) . ?
C32 C31 1.397(8) . ?
C14 C15 1.382(9) . ?
C14 C13 1.394(9) . ?
C18 C17 1.387(9) . ?
C18 C13 1.389(8) . ?
C19 C24 1.371(9) . ?
C19 C20 1.375(9) . ?
C31 C36 1.392(8) . ?
C16 C17 1.369(9) . ?
C16 C15 1.384(9) . ?
C24 C23 1.397(10) . ?
C34 C35 1.373(9) . ?
C34 C33 1.379(9) . ?
C36 C35 1.377(9) . ?
C21 C22 1.356(10) . ?
C21 C20 1.369(9) . ?
C28 C29 1.342(10) . ?
C28 C27 1.368(10) . ?
C29 C30 1.376(10) . ?
C23 C22 1.350(10) . ?
C27 C26 1.372(10) . ?
